data_8104014
loop_
_publ_author_name
'Uhrlandt, S.'
'Meyer, G.'

_publ_section_title
;
 Crystal structure of praseodymium carbide iodide, (Pr17 (C2)3) I17
;
_journal_name_full 'Zeitschrift fuer Kristallographie (149,1979-)'
_journal_page_first 361
_journal_page_last 361
_journal_volume 210
_journal_year 1995
_chemical_formula_sum 'C6 I17 Pr12'
_chemical_name_systematic '((C2)3 Pr12) I17'
_space_group_IT_number 15
_symmetry_space_group_name_Hall '-C 2yc'
_symmetry_space_group_name_H-M 'C 1 2/c 1'
_cell_angle_alpha 90
_cell_angle_beta 90.48
_cell_angle_gamma 90
_cell_formula_units_Z 4
_cell_length_a 19.6848
_cell_length_b 12.4685
_cell_length_c 19.1418
_cell_volume 4697.997
_citation_journal_id_ASTM ZEKRDZ
_cod_data_source_file Uhrlandt_ZEKRDZ_1995_1687.cif
_cod_data_source_block C6I17Pr12
_cod_database_code 8104014

loop_
_symmetry_equiv_pos_as_xyz
x,y,z
-x,y,-z+1/2
-x,-y,-z
x,-y,z-1/2
x+1/2,y+1/2,z
-x+1/2,y+1/2,-z+1/2
-x+1/2,-y+1/2,-z
x+1/2,-y+1/2,z-1/2

loop_
_atom_site_label
_atom_site_type_symbol
_atom_site_fract_x
_atom_site_fract_y
_atom_site_fract_z
_atom_site_occupancy
_atom_site_U_iso_or_equiv
Pr2 Pr+3 0.33429 0.7388 0.11768 1 0.0
I2 I-1 0.3028 0.9907 0.1006 1 0.0
I9 I-1 0.26147 0.7351 0.25617 1 0.0
I1 I-1 0.64993 0.7533 0.05746 1 0.0
Pr6 Pr+3 0.64446 0.5006 0.04968 1 0.0
I6 I-1 0.65447 0.2433 0.0513 1 0.0
C3 C-4 0.5353 0.5013 0.0108 1 0.0
I3 I-1 0.5 0 0 1 0.0
I5 I-1 0.4544 0.2379 0.14086 1 0.0
I8 I-1 0.60716 0.994 0.19532 1 0.0
C2 C-4 0.456 0.792 0.1549 1 0.0
C1 C-4 0.4569 0.6748 0.1496 1 0.0
I7 I-1 0.6035 0.4727 0.20888 1 0.0
Pr4 Pr+3 0.45258 0.97574 0.15349 1 0.0
Pr5 Pr+3 0.45798 0.4916 0.12903 1 0.0
Pr1 Pr+3 0.57498 0.7352 0.21098 1 0.0
Pr3 Pr+3 0.49629 0.7105 0.02151 1 0.0
I4 I-1 0.29615 0.4884 0.10278 1 0.0
